data_4134505
loop_
_publ_author_name
'Pan, Chun-Ya'
'Yang, Xin-Rui'
'Xiong, Lin'
'Lu, Zhong-Wei'
'Zhen, Bo-Yu'
'Sui, Xin'
'Deng, Xue-Bin'
'Chen, Ling'
'Wu, Li-Ming'

_publ_section_title
;
 Solid-State Nonlinear Optical Switch with the Widest Switching
 Temperature Range Owing to Its Continuously Tunable <i>T</i><sub>c</sub>.
;
_journal_issue 13
_journal_name_full 'Journal of the American Chemical Society'
_journal_page_first 6423
_journal_page_last 6431
_journal_paper_doi 10.1021/jacs.0c01741
_journal_volume 142
_journal_year 2020
_chemical_formula_sum 'F H8 K0.04 N1.97 O3 P'
_chemical_formula_weight 134.93
_space_group_IT_number 14
_space_group_name_Hall '-P 2yn'
_space_group_name_H-M_alt 'P 1 21/n 1'
_symmetry_cell_setting monoclinic
_symmetry_space_group_name_H-M 'P 1 21/n 1'
_atom_sites_solution_hydrogens none
_atom_sites_solution_primary direct
_atom_sites_solution_secondary difmap
_audit_creation_method SHELXL-97
_cell_angle_alpha 90.00
_cell_angle_beta 92.3730(10)
_cell_angle_gamma 90.00
_cell_formula_units_Z 4
_cell_length_a 6.0430(2)
_cell_length_b 7.8506(3)
_cell_length_c 11.1780(4)
_cell_measurement_reflns_used 8701
_cell_measurement_temperature 160(2)
_cell_measurement_theta_max 27.53
_cell_measurement_theta_min 3.17
_cell_volume 529.84(3)
_computing_structure_refinement 'SHELXL-97 (Sheldrick, 1997)'
_computing_structure_solution 'SHELXS-97 (Sheldrick, 1990)'
_diffrn_ambient_temperature 160(2)
_diffrn_measured_fraction_theta_full 0.999
_diffrn_measured_fraction_theta_max 0.999
_diffrn_measurement_device_type 'CCD area detector'
_diffrn_measurement_method 'phi and omega scans'
_diffrn_radiation_monochromator graphite
_diffrn_radiation_source 'fine-focus sealed tube'
_diffrn_radiation_type MoK\a
_diffrn_radiation_wavelength 0.71073
_diffrn_reflns_av_R_equivalents 0.0771
_diffrn_reflns_av_sigmaI/netI 0.0281
_diffrn_reflns_limit_h_max 7
_diffrn_reflns_limit_h_min -7
_diffrn_reflns_limit_k_max 10
_diffrn_reflns_limit_k_min -10
_diffrn_reflns_limit_l_max 14
_diffrn_reflns_limit_l_min -14
_diffrn_reflns_number 17511
_diffrn_reflns_theta_full 27.53
_diffrn_reflns_theta_max 27.53
_diffrn_reflns_theta_min 3.17
_exptl_absorpt_coefficient_mu 0.483
_exptl_absorpt_correction_T_max 0.7456
_exptl_absorpt_correction_T_min 0.6330
_exptl_absorpt_correction_type multi-scan
_exptl_crystal_colour colorless
_exptl_crystal_density_diffrn 1.692
_exptl_crystal_density_method 'not measured'
_exptl_crystal_description block
_exptl_crystal_F_000 282
_exptl_crystal_size_max 0.05
_exptl_crystal_size_mid 0.03
_exptl_crystal_size_min 0.02
_refine_diff_density_max 0.872
_refine_diff_density_min -1.084
_refine_diff_density_rms 0.124
_refine_ls_extinction_method none
_refine_ls_goodness_of_fit_ref 1.424
_refine_ls_hydrogen_treatment none
_refine_ls_matrix_type full
_refine_ls_number_parameters 98
_refine_ls_number_reflns 1213
_refine_ls_number_restraints 38
_refine_ls_restrained_S_all 1.406
_refine_ls_R_factor_all 0.0688
_refine_ls_R_factor_gt 0.0640
_refine_ls_shift/su_max 0.000
_refine_ls_shift/su_mean 0.000
_refine_ls_structure_factor_coef Fsqd
_refine_ls_weighting_details 'calc w=1/[\s^2^(Fo^2^)+(0.1000P)^2^+0.0000P] where P=(Fo^2^+2Fc^2^)/3'
_refine_ls_weighting_scheme calc
_refine_ls_wR_factor_gt 0.1686
_refine_ls_wR_factor_ref 0.1707
_reflns_number_gt 1152
_reflns_number_total 1213
_reflns_threshold_expression >2sigma(I)
_cod_data_source_file K0.1(NH4)1.9PO3F.cif
_cod_data_source_block K0.1(NH4)1.9PO3F-LTP-160K
_cod_depositor_comments
;
The following automatic conversions were performed:

data item '_symmetry_cell_setting' value 'Monoclinic' was changed to
'monoclinic' in accordance with the
/home/data/users/saulius/crontab/automatic-downloads/rss-feeds/ACS/lib/dictionaries/cif_core.dic
dictionary named 'cif_core.dic' version 2.4.2 last updated on
2011-04-26.

Automatic conversion script
Id: cif_fix_values 7556 2019-12-06 15:28:31Z antanas 

 Adding full bibliography for 4134470--4134505.cif.
;
_cod_original_sg_symbol_H-M P2(1)/n
_cod_original_formula_sum 'H8 F K0.04 N1.97 O3 P'
_cod_database_code 4134505

loop_
_symmetry_equiv_pos_as_xyz
'x, y, z'
'-x+1/2, y+1/2, -z+1/2'
'-x, -y, -z'
'x-1/2, -y-1/2, z-1/2'

loop_
_atom_site_label
_atom_site_type_symbol
_atom_site_fract_x
_atom_site_fract_y
_atom_site_fract_z
_atom_site_U_iso_or_equiv
_atom_site_adp_type
_atom_site_occupancy
_atom_site_symmetry_multiplicity
_atom_site_calc_flag
_atom_site_refinement_flags
_atom_site_disorder_assembly
_atom_site_disorder_group
P P 0.24897(11) 0.81913(8) 0.13170(6) 0.0064(3) Uani 1 1 d . . .
O2 O 0.4121(4) 0.8199(3) 0.2370(2) 0.0158(5) Uani 1 1 d . . .
N1 N 0.2417(4) 0.3651(3) 0.0311(2) 0.0104(6) Uani 1 1 d D . .
H2 H 0.366(3) 0.323(3) 0.019(3) 0.014(10) Uiso 1 1 d D . .
H3 H 0.150(4) 0.322(3) -0.019(2) 0.022(11) Uiso 1 1 d D . .
H1 H 0.245(5) 0.470(2) 0.021(3) 0.028(11) Uiso 1 1 d D . .
H4 H 0.204(5) 0.342(4) 0.0997(17) 0.017(10) Uiso 1 1 d D . .
F F 0.2450(3) 1.0111(2) 0.08591(15) 0.0155(5) Uani 1 1 d . . .
N2 N 0.2353(4) 0.9114(3) -0.18927(19) 0.0125(11) Uani 0.964(6) 1 d PD . .
H6 H 0.138(4) 0.847(3) -0.223(2) 0.017(10) Uiso 1 1 d D . .
H8 H 0.270(4) 0.868(4) -0.1238(19) 0.018(9) Uiso 1 1 d D . .
H7 H 0.343(4) 0.910(4) -0.232(2) 0.024(10) Uiso 1 1 d D . .
H5 H 0.183(5) 1.005(3) -0.181(3) 0.022(10) Uiso 1 1 d D . .
K K 0.2353(4) 0.9114(3) -0.18927(19) 0.0125(11) Uani 0.036(6) 1 d P . .
O1 O 0.3223(3) 0.7210(3) 0.02316(18) 0.0106(5) Uani 1 1 d . . .
O3 O 0.0120(3) 0.7835(3) 0.16087(19) 0.0131(5) Uani 1 1 d . . .

loop_
_atom_site_aniso_label
_atom_site_aniso_U_11
_atom_site_aniso_U_22
_atom_site_aniso_U_33
_atom_site_aniso_U_23
_atom_site_aniso_U_13
_atom_site_aniso_U_12
P 0.0083(5) 0.0038(4) 0.0073(5) 0.0007(2) 0.0014(3) 0.0001(2)
O2 0.0130(11) 0.0203(12) 0.0136(11) -0.0015(8) -0.0043(9) -0.0021(9)
N1 0.0113(13) 0.0077(12) 0.0122(13) -0.0027(10) 0.0008(10) 0.0001(10)
F 0.0265(10) 0.0035(8) 0.0164(9) 0.0024(7) 0.0009(7) 0.0010(7)
N2 0.0127(15) 0.0134(15) 0.0114(15) 0.0002(9) 0.0019(9) 0.0023(9)
K 0.0127(15) 0.0134(15) 0.0114(15) 0.0002(9) 0.0019(9) 0.0023(9)
O1 0.0121(10) 0.0075(10) 0.0124(11) -0.0030(8) 0.0044(8) 0.0005(8)
O3 0.0083(11) 0.0137(10) 0.0176(11) 0.0010(8) 0.0024(8) 0.0002(8)

loop_
_atom_type_symbol
_atom_type_description
_atom_type_scat_dispersion_real
_atom_type_scat_dispersion_imag
_atom_type_scat_source
N N 0.0061 0.0033 'International Tables Vol C Tables 4.2.6.8 and 6.1.1.4'
H H 0.0000 0.0000 'International Tables Vol C Tables 4.2.6.8 and 6.1.1.4'
O O 0.0106 0.0060 'International Tables Vol C Tables 4.2.6.8 and 6.1.1.4'
F F 0.0171 0.0103 'International Tables Vol C Tables 4.2.6.8 and 6.1.1.4'
P P 0.1023 0.0942 'International Tables Vol C Tables 4.2.6.8 and 6.1.1.4'
K K 0.2009 0.2494 'International Tables Vol C Tables 4.2.6.8 and 6.1.1.4'

loop_
_geom_angle_atom_site_label_1
_geom_angle_atom_site_label_2
_geom_angle_atom_site_label_3
_geom_angle
_geom_angle_site_symmetry_1
_geom_angle_site_symmetry_3
_geom_angle_publ_flag
O2 P O3 115.43(12) . . ?
O2 P O1 115.07(12) . . ?
O3 P O1 112.94(12) . . ?
O2 P F 104.39(11) . . ?
O3 P F 104.07(11) . . ?
O1 P F 102.98(11) . . ?
O2 P K 111.12(10) . 3_575 ?
O3 P K 45.67(9) . 3_575 ?
O1 P K 133.64(9) . 3_575 ?
F P K 60.76(8) . 3_575 ?
O2 P K 50.09(9) . 3_675 ?
O3 P K 147.81(10) . 3_675 ?
O1 P K 98.82(9) . 3_675 ?
F P K 61.88(8) . 3_675 ?
K P K 107.60(6) 3_575 3_675 ?
P O2 K 131.47(13) . 4_676 ?
P O2 K 107.77(11) . 3_675 ?
K O2 K 90.94(7) 4_676 3_675 ?
H2 N1 H3 107.7(19) . . ?
H2 N1 H1 110(2) . . ?
H3 N1 H1 109(2) . . ?
H2 N1 H4 110(2) . . ?
H3 N1 H4 109(2) . . ?
H1 N1 H4 111(2) . . ?
P F K 93.74(9) . 3_575 ?
P F K 93.40(9) . 3_675 ?
K F K 133.27(9) 3_575 3_675 ?
H6 N2 H8 107(2) . . ?
H6 N2 H7 106(2) . . ?
H8 N2 H7 109(2) . . ?
H6 N2 H5 109(2) . . ?
H8 N2 H5 111(2) . . ?
H7 N2 H5 114(2) . . ?
P O3 K 112.06(12) . 3_575 ?
P O3 K 144.05(13) . 4_576 ?
K O3 K 93.59(7) 3_575 4_576 ?

loop_
_geom_bond_atom_site_label_1
_geom_bond_atom_site_label_2
_geom_bond_distance
_geom_bond_site_symmetry_2
_geom_bond_publ_flag
P O2 1.504(2) . ?
P O3 1.508(2) . ?
P O1 1.519(2) . ?
P F 1.5915(17) . ?
P K 3.689(2) 3_575 ?
P K 3.800(2) 3_675 ?
O2 K 2.767(3) 4_676 ?
O2 K 3.061(3) 3_675 ?
N1 H2 0.833(16) . ?
N1 H3 0.842(17) . ?
N1 H1 0.829(17) . ?
N1 H4 0.827(17) . ?
F K 3.225(3) 3_575 ?
F K 3.357(3) 3_675 ?
N2 H6 0.850(17) . ?
N2 H8 0.828(17) . ?
N2 H7 0.821(17) . ?
N2 H5 0.807(18) . ?
O3 K 2.847(3) 3_575 ?
O3 K 2.860(3) 4_576 ?

loop_
_geom_hbond_atom_site_label_D
_geom_hbond_atom_site_label_H
_geom_hbond_atom_site_label_A
_geom_hbond_distance_DH
_geom_hbond_distance_HA
_geom_hbond_distance_DA
_geom_hbond_angle_DHA
_geom_hbond_site_symmetry_A
N1 H1 O1 0.829(17) 2.028(18) 2.838(3) 165(3) .
N2 H8 O1 0.828(17) 2.019(18) 2.837(3) 169(3) .
N2 H8 F 0.828(17) 2.61(3) 3.172(3) 126(3) .
N1 H2 O1 0.833(16) 1.994(17) 2.810(3) 166(3) 3_665
N1 H3 O3 0.842(17) 2.008(18) 2.836(3) 168(3) 3_565
N1 H4 O2 0.827(17) 1.992(17) 2.813(3) 171(3) 2_545
N2 H6 O2 0.850(17) 1.933(18) 2.767(3) 167(3) 4_575
N2 H7 O3 0.821(17) 2.21(2) 2.860(3) 136(3) 4_675
N2 H7 O2 0.821(17) 2.59(3) 3.061(3) 118(2) 3_675
N2 H5 O3 0.807(18) 2.053(19) 2.847(3) 168(3) 3_575
